data_4077503
loop_
_publ_author_name
'Kamalesh Babu, Ruppa P.'
'McDonald, Robert'
'Cavell, Ronald G.'

_publ_section_title
;
 Nucleophilic Reactivity of the Multiply Bonded Carbon Center in Group
 4&#x2212;Pincer Bis(iminophosphorano)methanediide Complexes
;
_journal_issue 18
_journal_name_full Organometallics
_journal_page_first 3462
_journal_paper_doi 10.1021/om000181d
_journal_volume 19
_journal_year 2000
_chemical_formula_sum 'C38 H47 Cl2 Hf N3 P2 Si2'
_chemical_formula_weight 913.30
_chemical_name_systematic
; 
 ? 
;
_space_group_IT_number 33
_symmetry_cell_setting orthorhombic
_symmetry_space_group_name_Hall 'P 2c -2n'
_symmetry_space_group_name_H-M 'P n a 21'
_atom_sites_solution_hydrogens geom
_atom_sites_solution_primary direct
_atom_sites_solution_secondary difmap
_audit_creation_method SHELXL-97
_cell_angle_alpha 90.00
_cell_angle_beta 90.00
_cell_angle_gamma 90.00
_cell_formula_units_Z 4
_cell_length_a 22.7155(15)
_cell_length_b 14.2639(9)
_cell_length_c 12.4956(8)
_cell_measurement_reflns_used 8020
_cell_measurement_temperature 193(2)
_cell_volume 4048.7(5)
_computing_cell_refinement 'Bruker SMART'
_computing_data_collection 'Bruker SMART'
_computing_data_reduction 'Bruker SHELXTL'
_computing_molecular_graphics 'Bruker SHELXTL'
_computing_publication_material 'Bruker SHELXTL'
_computing_structure_refinement 'SHELXL-97 (Sheldrick, 1997)'
_computing_structure_solution 'SHELXS-97 (Sheldrick, 1990)'
_diffrn_ambient_temperature 193(2)
_diffrn_measured_fraction_theta_full 1.000
_diffrn_measured_fraction_theta_max 1.000
_diffrn_measurement_device_type 'CCD area detector'
_diffrn_measurement_method 'phi and omega scans'
_diffrn_radiation_monochromator graphite
_diffrn_radiation_source 'fine-focus rotating anode'
_diffrn_radiation_type MoK\a
_diffrn_radiation_wavelength 0.71073
_diffrn_reflns_av_R_equivalents 0.0544
_diffrn_reflns_av_sigmaI/netI 0.0694
_diffrn_reflns_limit_h_max 24
_diffrn_reflns_limit_h_min -28
_diffrn_reflns_limit_k_max 17
_diffrn_reflns_limit_k_min -12
_diffrn_reflns_limit_l_max 15
_diffrn_reflns_limit_l_min -12
_diffrn_reflns_number 19484
_diffrn_reflns_theta_full 26.41
_diffrn_reflns_theta_max 26.41
_diffrn_reflns_theta_min 1.69
_exptl_absorpt_coefficient_mu 2.877
_exptl_absorpt_correction_T_max 0.7454
_exptl_absorpt_correction_T_min 0.5470
_exptl_absorpt_correction_type SADABS
_exptl_crystal_colour 'pale yellow'
_exptl_crystal_density_diffrn 1.498
_exptl_crystal_density_method 'not measured'
_exptl_crystal_description prism
_exptl_crystal_F_000 1840
_exptl_crystal_size_max 0.28
_exptl_crystal_size_mid 0.08
_exptl_crystal_size_min 0.07
_refine_diff_density_max 1.867
_refine_diff_density_min -1.577
_refine_diff_density_rms 0.113
_refine_ls_abs_structure_details 'Flack H D (1983), Acta Cryst. A39, 876-881'
_refine_ls_abs_structure_Flack 0.000(7)
_refine_ls_extinction_method none
_refine_ls_goodness_of_fit_ref 0.941
_refine_ls_hydrogen_treatment mixed
_refine_ls_matrix_type full
_refine_ls_number_parameters 434
_refine_ls_number_reflns 7715
_refine_ls_number_restraints 1
_refine_ls_restrained_S_all 0.941
_refine_ls_R_factor_all 0.0528
_refine_ls_R_factor_gt 0.0354
_refine_ls_shift/su_max 0.605
_refine_ls_shift/su_mean 0.042
_refine_ls_structure_factor_coef Fsqd
_refine_ls_weighting_details 'calc w=1/[\s^2^(Fo^2^)+(0.0353P)^2^+0.0000P] where P=(Fo^2^+2Fc^2^)/3'
_refine_ls_weighting_scheme calc
_refine_ls_wR_factor_gt 0.0727
_refine_ls_wR_factor_ref 0.0774
_reflns_number_gt 6129
_reflns_number_total 7715
_reflns_threshold_expression >2sigma(I)
_cod_data_source_file om000181d.cif
_cod_data_source_block rgc9921a
_cod_depositor_comments
;
The following automatic conversions were performed:

'_symmetry_cell_setting' value 'Orthorhombic' changed to
'orthorhombic' according to
/home/saulius/struct/CIF-dictionaries/cif_core.dic dictionary named
'cif_core.dic' version 2.4.2 from 2011-04-26.

Automatic conversion script
Id: cif_fix_values 1715 2011-07-08 13:25:40Z adriana 
;
_cod_original_sg_symbol_H-M Pna2(1)
_cod_database_code 4077503

loop_
_symmetry_equiv_pos_as_xyz
'x, y, z'
'-x, -y, z+1/2'
'x+1/2, -y+1/2, z'
'-x+1/2, y+1/2, z+1/2'

loop_
_atom_site_label
_atom_site_type_symbol
_atom_site_fract_x
_atom_site_fract_y
_atom_site_fract_z
_atom_site_U_iso_or_equiv
_atom_site_adp_type
_atom_site_occupancy
_atom_site_symmetry_multiplicity
_atom_site_calc_flag
_atom_site_refinement_flags
Hf Hf 0.220209(9) 0.118869(14) 0.49012(2) 0.02078(6) Uani 1 1 d .
Cl1 Cl 0.22522(8) -0.01609(12) 0.60602(14) 0.0340(4) Uani 1 1 d .
Cl2 Cl 0.25279(8) 0.24393(13) 0.60700(15) 0.0367(4) Uani 1 1 d .
P1 P 0.31676(7) 0.16108(11) 0.33853(13) 0.0195(3) Uani 1 1 d .
P2 P 0.18972(8) 0.13052(11) 0.26019(13) 0.0217(4) Uani 1 1 d .
Si1 Si 0.37107(8) 0.03218(11) 0.50776(18) 0.0265(5) Uani 1 1 d .
Si2 Si 0.13731(10) -0.05509(13) 0.34881(16) 0.0326(5) Uani 1 1 d .
N1 N 0.3150(2) 0.0949(3) 0.4432(4) 0.0203(11) Uani 1 1 d .
N2 N 0.1816(2) 0.0474(3) 0.3468(4) 0.0258(12) Uani 1 1 d .
N3 N 0.1338(2) 0.1582(4) 0.5215(4) 0.0268(14) Uani 1 1 d .
H3N H 0.1117 0.1499 0.4643 0.032 Uiso 1 1 calc R
C1 C 0.2436(3) 0.1996(4) 0.3235(5) 0.0227(15) Uani 1 1 d .
H1 H 0.2372 0.2689 0.3225 0.027 Uiso 1 1 calc R
C2 C 0.3581(3) -0.0973(4) 0.5001(9) 0.0402(18) Uani 1 1 d .
H2A H 0.3574 -0.1169 0.4250 0.048 Uiso 1 1 calc R
H2B H 0.3202 -0.1124 0.5336 0.048 Uiso 1 1 calc R
H2C H 0.3897 -0.1303 0.5377 0.048 Uiso 1 1 calc R
C3 C 0.3727(3) 0.0684(5) 0.6501(6) 0.0371(18) Uani 1 1 d .
H3A H 0.3338 0.0584 0.6822 0.044 Uiso 1 1 calc R
H3B H 0.3831 0.1350 0.6549 0.044 Uiso 1 1 calc R
H3C H 0.4021 0.0311 0.6886 0.044 Uiso 1 1 calc R
C4 C 0.4456(3) 0.0528(5) 0.4467(6) 0.0382(18) Uani 1 1 d .
H4A H 0.4452 0.0326 0.3718 0.046 Uiso 1 1 calc R
H4B H 0.4753 0.0169 0.4862 0.046 Uiso 1 1 calc R
H4C H 0.4552 0.1197 0.4504 0.046 Uiso 1 1 calc R
C5 C 0.0839(3) -0.0519(5) 0.4612(6) 0.047(2) Uani 1 1 d .
H5A H 0.0577 0.0022 0.4527 0.057 Uiso 1 1 calc R
H5B H 0.1052 -0.0467 0.5291 0.057 Uiso 1 1 calc R
H5C H 0.0605 -0.1096 0.4611 0.057 Uiso 1 1 calc R
C6 C 0.1870(4) -0.1566(5) 0.3662(7) 0.054(2) Uani 1 1 d .
H6A H 0.2156 -0.1581 0.3075 0.065 Uiso 1 1 calc R
H6B H 0.1639 -0.2146 0.3659 0.065 Uiso 1 1 calc R
H6C H 0.2079 -0.1509 0.4345 0.065 Uiso 1 1 calc R
C7 C 0.0920(5) -0.0712(7) 0.2260(7) 0.063(3) Uani 1 1 d .
H7A H 0.1178 -0.0731 0.1632 0.075 Uiso 1 1 calc R
H7B H 0.0644 -0.0188 0.2190 0.075 Uiso 1 1 calc R
H7C H 0.0700 -0.1301 0.2311 0.075 Uiso 1 1 calc R
C11 C 0.3596(3) 0.2681(4) 0.3522(5) 0.0215(14) Uani 1 1 d .
C12 C 0.3940(3) 0.2839(4) 0.4408(5) 0.0270(15) Uani 1 1 d .
H12 H 0.3952 0.2384 0.4962 0.032 Uiso 1 1 calc R
C13 C 0.4274(3) 0.3663(4) 0.4507(5) 0.0297(16) Uani 1 1 d .
H13 H 0.4508 0.3772 0.5124 0.036 Uiso 1 1 calc R
C14 C 0.4254(3) 0.4318(5) 0.3681(6) 0.0363(18) Uani 1 1 d .
H14 H 0.4491 0.4866 0.3725 0.044 Uiso 1 1 calc R
C15 C 0.3902(4) 0.4187(6) 0.2814(7) 0.035(2) Uani 1 1 d .
H15 H 0.3884 0.4653 0.2271 0.042 Uiso 1 1 calc R
C16 C 0.3568(3) 0.3374(4) 0.2717(5) 0.0275(16) Uani 1 1 d .
H16 H 0.3323 0.3284 0.2110 0.033 Uiso 1 1 calc R
C21 C 0.3445(3) 0.0962(4) 0.2244(5) 0.0242(14) Uani 1 1 d .
C22 C 0.3448(3) -0.0021(5) 0.2327(6) 0.041(2) Uani 1 1 d .
H22 H 0.3308 -0.0312 0.2961 0.049 Uiso 1 1 calc R
C23 C 0.3657(4) -0.0572(5) 0.1486(7) 0.047(2) Uani 1 1 d .
H23 H 0.3660 -0.1235 0.1552 0.056 Uiso 1 1 calc R
C24 C 0.3853(4) -0.0167(6) 0.0581(8) 0.055(2) Uani 1 1 d .
H24 H 0.4001 -0.0547 0.0017 0.066 Uiso 1 1 calc R
C25 C 0.3841(4) 0.0814(7) 0.0462(7) 0.064(3) Uani 1 1 d .
H25 H 0.3964 0.1095 -0.0190 0.076 Uiso 1 1 calc R
C26 C 0.3646(3) 0.1374(5) 0.1313(6) 0.0412(19) Uani 1 1 d .
H26 H 0.3651 0.2038 0.1249 0.049 Uiso 1 1 calc R
C31 C 0.2068(3) 0.0934(5) 0.1251(6) 0.0254(15) Uani 1 1 d .
C32 C 0.2187(3) -0.0003(5) 0.0979(6) 0.0337(17) Uani 1 1 d .
H32 H 0.2186 -0.0477 0.1513 0.040 Uiso 1 1 calc R
C33 C 0.2307(3) -0.0225(4) -0.0074(9) 0.0438(17) Uani 1 1 d .
H33 H 0.2389 -0.0859 -0.0254 0.053 Uiso 1 1 calc R
C34 C 0.2313(3) 0.0438(6) -0.0869(6) 0.039(2) Uani 1 1 d .
H34 H 0.2390 0.0265 -0.1589 0.047 Uiso 1 1 calc R
C35 C 0.2203(4) 0.1368(6) -0.0604(8) 0.040(3) Uani 1 1 d .
H35 H 0.2205 0.1835 -0.1146 0.048 Uiso 1 1 calc R
C36 C 0.2090(4) 0.1615(7) 0.0450(7) 0.031(2) Uani 1 1 d .
H36 H 0.2026 0.2255 0.0629 0.037 Uiso 1 1 calc R
C41 C 0.1255(3) 0.2051(5) 0.2413(5) 0.0241(17) Uani 1 1 d .
C42 C 0.0805(3) 0.1739(6) 0.1732(6) 0.038(2) Uani 1 1 d .
H42 H 0.0859 0.1185 0.1322 0.045 Uiso 1 1 calc R
C43 C 0.0282(3) 0.2239(6) 0.1656(7) 0.045(2) Uani 1 1 d .
H43 H -0.0027 0.2013 0.1212 0.053 Uiso 1 1 calc R
C44 C 0.0207(4) 0.3061(6) 0.2223(7) 0.045(2) Uani 1 1 d .
H44 H -0.0152 0.3401 0.2164 0.054 Uiso 1 1 calc R
C45 C 0.0650(3) 0.3390(5) 0.2874(6) 0.0385(19) Uani 1 1 d .
H45 H 0.0602 0.3962 0.3252 0.046 Uiso 1 1 calc R
C46 C 0.1176(3) 0.2874(5) 0.2977(6) 0.0316(16) Uani 1 1 d .
H46 H 0.1479 0.3094 0.3438 0.038 Uiso 1 1 calc R
C51 C 0.1005(3) 0.1934(4) 0.6049(5) 0.0250(15) Uani 1 1 d .
C52 C 0.1162(3) 0.1815(5) 0.7103(6) 0.0267(17) Uani 1 1 d .
H52 H 0.1516 0.1492 0.7270 0.032 Uiso 1 1 calc R
C53 C 0.0810(3) 0.2162(5) 0.7938(6) 0.037(2) Uani 1 1 d .
H53 H 0.0926 0.2057 0.8659 0.044 Uiso 1 1 calc R
C54 C 0.0298(3) 0.2652(5) 0.7736(6) 0.0307(19) Uani 1 1 d .
C55 C 0.0145(3) 0.2766(5) 0.6693(6) 0.0355(18) Uani 1 1 d .
H55 H -0.0206 0.3101 0.6533 0.043 Uiso 1 1 calc R
C56 C 0.0477(3) 0.2415(5) 0.5848(6) 0.0322(16) Uani 1 1 d .
H56 H 0.0347 0.2502 0.5133 0.039 Uiso 1 1 calc R
C57 C -0.0074(3) 0.3036(6) 0.8650(7) 0.047(2) Uani 1 1 d .
H57A H -0.0459 0.2725 0.8651 0.056 Uiso 1 1 calc R
H57B H -0.0129 0.3712 0.8554 0.056 Uiso 1 1 calc R
H57C H 0.0125 0.2918 0.9332 0.056 Uiso 1 1 calc R

loop_
_atom_site_aniso_label
_atom_site_aniso_U_11
_atom_site_aniso_U_22
_atom_site_aniso_U_33
_atom_site_aniso_U_23
_atom_site_aniso_U_13
_atom_site_aniso_U_12
Hf 0.02432(11) 0.01858(10) 0.01945(11) -0.00116(19) 0.0015(2) -0.00091(10)
Cl1 0.0402(10) 0.0303(9) 0.0316(10) 0.0112(7) 0.0043(8) -0.0037(8)
Cl2 0.0394(10) 0.0301(10) 0.0406(11) -0.0156(8) -0.0007(9) -0.0026(8)
P1 0.0231(9) 0.0140(7) 0.0214(9) 0.0025(7) 0.0013(7) -0.0004(6)
P2 0.0284(9) 0.0164(8) 0.0202(8) -0.0009(6) -0.0003(7) -0.0009(7)
Si1 0.0267(8) 0.0198(8) 0.0332(14) 0.0071(9) -0.0018(9) 0.0014(6)
Si2 0.0496(13) 0.0222(10) 0.0261(11) -0.0011(8) -0.0002(9) -0.0151(9)
N1 0.028(3) 0.014(3) 0.019(3) -0.0017(19) 0.007(2) -0.003(2)
N2 0.041(3) 0.015(3) 0.022(3) 0.001(2) 0.007(3) -0.003(2)
N3 0.028(3) 0.035(3) 0.017(3) -0.004(2) 0.001(2) -0.005(2)
C1 0.023(3) 0.009(3) 0.036(4) -0.005(3) -0.001(3) -0.001(2)
C2 0.049(4) 0.019(3) 0.052(5) 0.014(5) 0.007(6) 0.004(3)
C3 0.035(4) 0.039(4) 0.038(5) 0.011(3) -0.009(3) -0.008(3)
C4 0.036(4) 0.027(4) 0.051(5) 0.006(3) 0.001(3) 0.005(3)
C5 0.051(5) 0.037(4) 0.055(6) 0.000(3) 0.000(4) -0.020(4)
C6 0.085(7) 0.016(3) 0.060(6) 0.004(4) 0.012(5) -0.002(4)
C7 0.086(8) 0.063(7) 0.039(6) 0.009(5) -0.016(5) -0.050(6)
C11 0.021(3) 0.020(3) 0.024(4) 0.001(3) 0.000(3) -0.005(3)
C12 0.032(4) 0.023(3) 0.026(4) 0.000(3) 0.007(3) 0.004(3)
C13 0.031(4) 0.025(4) 0.033(4) -0.004(3) -0.005(3) -0.007(3)
C14 0.036(4) 0.022(4) 0.052(5) 0.002(3) 0.001(4) -0.011(3)
C15 0.038(5) 0.023(4) 0.044(5) 0.014(4) -0.001(4) -0.006(3)
C16 0.034(4) 0.017(3) 0.032(4) 0.005(3) -0.009(3) -0.003(3)
C21 0.026(4) 0.022(3) 0.025(4) -0.001(3) 0.000(3) 0.001(3)
C22 0.066(6) 0.028(4) 0.030(4) 0.002(3) 0.000(4) 0.015(4)
C23 0.060(6) 0.032(4) 0.048(5) -0.008(4) 0.002(4) 0.018(4)
C24 0.051(6) 0.050(5) 0.065(6) -0.032(5) 0.012(5) 0.003(4)
C25 0.077(7) 0.072(6) 0.042(5) -0.006(5) 0.036(5) -0.014(5)
C26 0.047(5) 0.033(4) 0.043(5) -0.002(4) 0.014(4) -0.013(4)
C31 0.025(4) 0.024(3) 0.027(4) -0.004(3) -0.001(3) 0.001(3)
C32 0.050(4) 0.019(4) 0.033(4) -0.001(3) 0.002(4) 0.005(3)
C33 0.058(5) 0.036(3) 0.037(4) -0.020(6) 0.002(6) -0.003(3)
C34 0.047(5) 0.047(6) 0.022(4) -0.004(4) 0.008(3) -0.003(4)
C35 0.048(6) 0.041(6) 0.029(5) 0.003(4) 0.004(4) -0.004(4)
C36 0.043(5) 0.026(4) 0.023(4) 0.003(3) 0.003(4) 0.002(4)
C41 0.030(4) 0.025(4) 0.017(4) 0.000(3) 0.002(3) 0.000(3)
C42 0.035(5) 0.038(5) 0.040(5) -0.008(4) -0.011(4) 0.001(4)
C43 0.029(4) 0.053(6) 0.051(6) -0.006(4) -0.014(4) 0.001(4)
C44 0.025(4) 0.058(6) 0.053(6) 0.011(5) 0.006(4) 0.019(4)
C45 0.038(5) 0.034(4) 0.043(5) -0.002(4) 0.002(4) 0.019(3)
C46 0.028(4) 0.034(4) 0.032(4) -0.001(3) -0.003(3) 0.003(3)
C51 0.021(3) 0.019(3) 0.035(4) -0.003(3) -0.006(3) -0.004(3)
C52 0.027(4) 0.022(4) 0.031(4) 0.000(3) -0.002(3) 0.002(3)
C53 0.045(5) 0.035(5) 0.031(5) 0.002(4) 0.004(4) -0.002(4)
C54 0.030(4) 0.024(4) 0.038(5) -0.005(3) 0.006(4) -0.003(4)
C55 0.026(4) 0.029(4) 0.051(5) -0.001(3) 0.012(4) -0.001(3)
C56 0.028(4) 0.039(4) 0.030(4) -0.005(3) 0.001(3) -0.006(3)
C57 0.041(5) 0.044(5) 0.056(6) -0.017(4) 0.015(4) -0.006(4)

loop_
_atom_type_symbol
_atom_type_description
_atom_type_scat_dispersion_real
_atom_type_scat_dispersion_imag
_atom_type_scat_source
C C 0.0033 0.0016 'International Tables Vol C Tables 4.2.6.8 and 6.1.1.4'
H H 0.0000 0.0000 'International Tables Vol C Tables 4.2.6.8 and 6.1.1.4'
N N 0.0061 0.0033 'International Tables Vol C Tables 4.2.6.8 and 6.1.1.4'
Si Si 0.0817 0.0704 'International Tables Vol C Tables 4.2.6.8 and 6.1.1.4'
P P 0.1023 0.0942 'International Tables Vol C Tables 4.2.6.8 and 6.1.1.4'
Cl Cl 0.1484 0.1585 'International Tables Vol C Tables 4.2.6.8 and 6.1.1.4'
Hf Hf -0.5830 6.1852 'International Tables Vol C Tables 4.2.6.8 and 6.1.1.4'

loop_
_geom_angle_atom_site_label_1
_geom_angle_atom_site_label_2
_geom_angle_atom_site_label_3
_geom_angle
N3 Hf N2 84.49(19)
N3 Hf N1 172.08(19)
N2 Hf N1 95.54(19)
N3 Hf Cl1 98.44(15)
N2 Hf Cl1 97.77(13)
N1 Hf Cl1 89.41(13)
N3 Hf Cl2 88.64(14)
N2 Hf Cl2 159.63(13)
N1 Hf Cl2 88.67(13)
Cl1 Hf Cl2 102.21(7)
N3 Hf C1 103.8(2)
N2 Hf C1 67.50(19)
N1 Hf C1 69.03(19)
Cl1 Hf C1 151.59(15)
Cl2 Hf C1 95.78(16)
N1 P1 C1 104.2(3)
N1 P1 C21 110.3(3)
C1 P1 C21 113.8(3)
N1 P1 C11 115.4(3)
C1 P1 C11 104.7(3)
C21 P1 C11 108.5(3)
N2 P2 C1 100.9(3)
N2 P2 C31 115.7(3)
C1 P2 C31 115.7(3)
N2 P2 C41 115.1(3)
C1 P2 C41 106.8(3)
C31 P2 C41 102.8(3)
N1 Si1 C3 108.3(3)
N1 Si1 C2 111.4(3)
C3 Si1 C2 109.1(5)
N1 Si1 C4 112.8(3)
C3 Si1 C4 109.1(3)
C2 Si1 C4 106.0(3)
N2 Si2 C6 107.5(3)
N2 Si2 C5 111.2(3)
C6 Si2 C5 109.2(4)
N2 Si2 C7 113.8(3)
C6 Si2 C7 109.8(5)
C5 Si2 C7 105.4(4)
P1 N1 Si1 130.8(3)
P1 N1 Hf 98.3(2)
Si1 N1 Hf 130.6(3)
P2 N2 Si2 132.7(3)
P2 N2 Hf 99.0(2)
Si2 N2 Hf 125.9(3)
C51 N3 Hf 139.2(4)
P2 C1 P1 122.0(3)
P2 C1 Hf 88.2(2)
P1 C1 Hf 88.1(3)
C12 C11 C16 119.0(6)
C12 C11 P1 121.2(5)
C16 C11 P1 119.8(5)
C11 C12 C13 121.0(6)
C14 C13 C12 118.6(6)
C15 C14 C13 121.2(7)
C14 C15 C16 120.3(7)
C15 C16 C11 119.9(6)
C26 C21 C22 119.0(6)
C26 C21 P1 124.0(5)
C22 C21 P1 117.0(5)
C23 C22 C21 120.5(7)
C24 C23 C22 120.2(7)
C23 C24 C25 120.6(7)
C26 C25 C24 119.5(8)
C21 C26 C25 120.0(7)
C36 C31 C32 118.8(7)
C36 C31 P2 118.1(6)
C32 C31 P2 123.1(5)
C33 C32 C31 119.2(7)
C34 C33 C32 122.2(7)
C33 C34 C35 119.0(8)
C36 C35 C34 120.1(9)
C35 C36 C31 120.7(9)
C46 C41 C42 119.1(7)
C46 C41 P2 122.2(5)
C42 C41 P2 118.5(6)
C43 C42 C41 120.1(7)
C44 C43 C42 120.4(7)
C43 C44 C45 120.1(7)
C44 C45 C46 119.8(7)
C41 C46 C45 120.4(7)
C52 C51 N3 122.4(6)
C52 C51 C56 116.9(6)
N3 C51 C56 120.7(6)
C51 C52 C53 121.4(7)
C54 C53 C52 121.4(8)
C55 C54 C53 117.0(7)
C55 C54 C57 122.2(7)
C53 C54 C57 120.8(7)
C54 C55 C56 123.0(7)
C55 C56 C51 120.3(7)

loop_
_geom_bond_atom_site_label_1
_geom_bond_atom_site_label_2
_geom_bond_distance
Hf N3 2.079(5)
Hf N2 2.239(5)
Hf N1 2.258(5)
Hf Cl1 2.4117(16)
Hf Cl2 2.4214(17)
Hf C1 2.437(6)
P1 N1 1.614(5)
P1 C1 1.761(6)
P1 C21 1.813(7)
P1 C11 1.818(6)
P2 N2 1.616(5)
P2 C1 1.759(6)
P2 C31 1.811(7)
P2 C41 1.822(7)
Si1 N1 1.752(5)
Si1 C3 1.853(8)
Si1 C2 1.873(6)
Si1 C4 1.880(7)
Si2 N2 1.775(5)
Si2 C6 1.850(8)
Si2 C5 1.857(8)
Si2 C7 1.861(9)
N3 C51 1.382(8)
C11 C12 1.374(9)
C11 C16 1.412(8)
C12 C13 1.405(8)
C13 C14 1.392(9)
C14 C15 1.360(10)
C15 C16 1.392(10)
C21 C26 1.382(10)
C21 C22 1.405(9)
C22 C23 1.395(10)
C23 C24 1.346(12)
C24 C25 1.408(12)
C25 C26 1.402(11)
C31 C36 1.396(11)
C31 C32 1.404(9)
C32 C33 1.381(12)
C33 C34 1.372(12)
C34 C35 1.389(12)
C35 C36 1.389(9)
C41 C46 1.381(9)
C41 C42 1.400(9)
C42 C43 1.390(10)
C43 C44 1.381(11)
C44 C45 1.377(11)
C45 C46 1.409(9)
C51 C52 1.375(10)
C51 C56 1.404(9)
C52 C53 1.406(10)
C53 C54 1.378(10)
C54 C55 1.359(10)
C54 C57 1.524(10)
C55 C56 1.391(9)

loop_
_geom_torsion_atom_site_label_1
_geom_torsion_atom_site_label_2
_geom_torsion_atom_site_label_3
_geom_torsion_atom_site_label_4
_geom_torsion
C1 P1 N1 Si1 -179.6(4)
C21 P1 N1 Si1 57.9(5)
C11 P1 N1 Si1 -65.5(5)
C1 P1 N1 Hf -4.8(3)
C21 P1 N1 Hf -127.3(3)
C11 P1 N1 Hf 109.4(3)
C3 Si1 N1 P1 124.7(4)
C2 Si1 N1 P1 -115.3(5)
C4 Si1 N1 P1 3.8(5)
C3 Si1 N1 Hf -48.6(4)
C2 Si1 N1 Hf 71.4(5)
C4 Si1 N1 Hf -169.5(3)
N3 Hf N1 P1 -22.9(14)
N2 Hf N1 P1 66.9(2)
Cl1 Hf N1 P1 164.7(2)
Cl2 Hf N1 P1 -93.1(2)
C1 Hf N1 P1 3.6(2)
N3 Hf N1 Si1 152.0(12)
N2 Hf N1 Si1 -118.2(3)
Cl1 Hf N1 Si1 -20.5(3)
Cl2 Hf N1 Si1 81.8(3)
C1 Hf N1 Si1 178.5(4)
C1 P2 N2 Si2 -178.5(4)
C31 P2 N2 Si2 -52.8(5)
C41 P2 N2 Si2 67.0(5)
C1 P2 N2 Hf 19.1(3)
C31 P2 N2 Hf 144.7(3)
C41 P2 N2 Hf -95.4(3)
C6 Si2 N2 P2 122.9(5)
C5 Si2 N2 P2 -117.6(5)
C7 Si2 N2 P2 1.2(7)
C6 Si2 N2 Hf -78.6(4)
C5 Si2 N2 Hf 40.8(4)
C7 Si2 N2 Hf 159.6(5)
N3 Hf N2 P2 92.9(3)
N1 Hf N2 P2 -79.1(3)
Cl1 Hf N2 P2 -169.3(2)
Cl2 Hf N2 P2 22.1(6)
C1 Hf N2 P2 -14.5(2)
N3 Hf N2 Si2 -71.2(4)
N1 Hf N2 Si2 116.8(3)
Cl1 Hf N2 Si2 26.6(3)
Cl2 Hf N2 Si2 -142.0(3)
C1 Hf N2 Si2 -178.7(4)
N2 Hf N3 C51 164.5(7)
N1 Hf N3 C51 -104.9(14)
Cl1 Hf N3 C51 67.4(6)
Cl2 Hf N3 C51 -34.7(6)
C1 Hf N3 C51 -130.3(6)
N2 P2 C1 P1 69.4(4)
C31 P2 C1 P1 -56.2(5)
C41 P2 C1 P1 -170.0(4)
N2 P2 C1 Hf -17.3(3)
C31 P2 C1 Hf -142.9(3)
C41 P2 C1 Hf 103.4(3)
N1 P1 C1 P2 -82.3(4)
C21 P1 C1 P2 37.9(5)
C11 P1 C1 P2 156.2(4)
N1 P1 C1 Hf 4.4(3)
C21 P1 C1 Hf 124.6(3)
C11 P1 C1 Hf -117.1(2)
N3 Hf C1 P2 -64.8(3)
N2 Hf C1 P2 13.2(2)
N1 Hf C1 P2 118.9(3)
Cl1 Hf C1 P2 75.9(4)
Cl2 Hf C1 P2 -154.79(19)
N3 Hf C1 P1 173.1(2)
N2 Hf C1 P1 -109.0(3)
N1 Hf C1 P1 -3.3(2)
Cl1 Hf C1 P1 -46.2(4)
Cl2 Hf C1 P1 83.1(2)
N1 P1 C11 C12 8.3(6)
C1 P1 C11 C12 122.2(5)
C21 P1 C11 C12 -116.0(6)
N1 P1 C11 C16 -170.5(5)
C1 P1 C11 C16 -56.6(6)
C21 P1 C11 C16 65.2(6)
C16 C11 C12 C13 -1.7(10)
P1 C11 C12 C13 179.5(5)
C11 C12 C13 C14 -0.6(10)
C12 C13 C14 C15 2.6(11)
C13 C14 C15 C16 -2.3(12)
C14 C15 C16 C11 0.0(12)
C12 C11 C16 C15 2.0(10)
P1 C11 C16 C15 -179.1(6)
N1 P1 C21 C26 -163.7(6)
C1 P1 C21 C26 79.6(7)
C11 P1 C21 C26 -36.4(7)
N1 P1 C21 C22 16.7(7)
C1 P1 C21 C22 -100.0(6)
C11 P1 C21 C22 144.0(6)
C26 C21 C22 C23 0.6(12)
P1 C21 C22 C23 -179.7(6)
C21 C22 C23 C24 -0.5(13)
C22 C23 C24 C25 -1.1(14)
C23 C24 C25 C26 2.7(14)
C22 C21 C26 C25 1.0(12)
P1 C21 C26 C25 -178.7(6)
C24 C25 C26 C21 -2.6(13)
N2 P2 C31 C36 174.3(5)
C1 P2 C31 C36 -68.1(6)
C41 P2 C31 C36 47.9(6)
N2 P2 C31 C32 -6.7(7)
C1 P2 C31 C32 111.0(6)
C41 P2 C31 C32 -133.0(6)
C36 C31 C32 C33 -1.6(10)
P2 C31 C32 C33 179.3(5)
C31 C32 C33 C34 -0.2(11)
C32 C33 C34 C35 1.0(11)
C33 C34 C35 C36 0.0(13)
C34 C35 C36 C31 -1.9(14)
C32 C31 C36 C35 2.6(12)
P2 C31 C36 C35 -178.2(7)
N2 P2 C41 C46 93.0(6)
C1 P2 C41 C46 -18.0(7)
C31 P2 C41 C46 -140.3(6)
N2 P2 C41 C42 -81.9(6)
C1 P2 C41 C42 167.0(6)
C31 P2 C41 C42 44.8(6)
C46 C41 C42 C43 -2.0(11)
P2 C41 C42 C43 173.1(6)
C41 C42 C43 C44 2.1(13)
C42 C43 C44 C45 -0.4(13)
C43 C44 C45 C46 -1.3(13)
C42 C41 C46 C45 0.3(11)
P2 C41 C46 C45 -174.6(6)
C44 C45 C46 C41 1.4(11)
Hf N3 C51 C52 -24.3(10)
Hf N3 C51 C56 157.2(5)
N3 C51 C52 C53 -178.6(6)
C56 C51 C52 C53 -0.1(10)
C51 C52 C53 C54 -1.3(11)
C52 C53 C54 C55 1.3(11)
C52 C53 C54 C57 -179.1(7)
C53 C54 C55 C56 0.0(11)
C57 C54 C55 C56 -179.6(7)
C54 C55 C56 C51 -1.4(11)
C52 C51 C56 C55 1.4(9)
N3 C51 C56 C55 179.9(6)
